data_4022319
loop_
_publ_author_name
'Masami Sakamoto'
'Takeru Sano'
'Shohei Fujita'
'Masaru Ando'
'Kentaro Yamaguchi'
'Takashi Mino'
'Tsutomu Fujita'

_publ_contact_author_address
;
      Chiba University
;
_publ_contact_author_email ' sakamotom@faculty.chiba-u.jp '
_publ_contact_author_fax ' 81+43-290-3401 '
_publ_contact_author_name ' Masami Sakamoto'
_publ_contact_author_phone '  81+43-290-3387 '
_publ_section_title
;
 Regioselective Photocycloaddition of Pyridine Derivatives
 to Electron-Rich Alkenes
;
_journal_name_full 'Journal of Organic Chemistry'
_journal_page_first 1447
_journal_page_last 1450
_journal_paper_doi 10.1021/jo0266285
_journal_volume 68
_journal_year 2003
_chemical_formula_moiety 'C12 H16 N2 O3 '
_chemical_formula_sum 'C12 H16 N2 O3'
_chemical_formula_weight 236.27
_space_group_IT_number 2
_symmetry_cell_setting triclinic
_symmetry_Int_Tables_number 2
_symmetry_space_group_name_Hall '-P 1'
_symmetry_space_group_name_H-M 'P -1'
_audit_creation_date 'Mon Mar 11 16:22:34 2002'
_audit_creation_method 'by teXsan'
_cell_angle_alpha 95.736(7)
_cell_angle_beta 107.392(6)
_cell_angle_gamma 94.547(7)
_cell_formula_units_Z 2
_cell_length_a 7.320(4)
_cell_length_b 9.327(5)
_cell_length_c 10.009(5)
_cell_measurement_reflns_used 150
_cell_measurement_temperature 299.2
_cell_measurement_theta_max 140
_cell_measurement_theta_min 3
_cell_volume 644.4(5)
_computing_cell_refinement SP
_computing_data_collection SP
_computing_data_reduction 'teXsan Ver. 1.11'
_computing_publication_material 'teXsan Ver. 1.11'
_computing_structure_refinement 'teXsan Ver. 1.10'
_computing_structure_solution SIR97
_diffrn_measured_fraction_theta_full 0.8666
_diffrn_measured_fraction_theta_max 0.8666
_diffrn_measurement_device_type 'Rigaku/MSC Mercury CCD'
_diffrn_measurement_method w
_diffrn_radiation_type 'Mo Ka'
_diffrn_radiation_wavelength 0.7107
_diffrn_reflns_av_R_equivalents 0.122
_diffrn_reflns_limit_h_max 9
_diffrn_reflns_limit_h_min -9
_diffrn_reflns_limit_k_max 12
_diffrn_reflns_limit_k_min -8
_diffrn_reflns_limit_l_max 12
_diffrn_reflns_limit_l_min -12
_diffrn_reflns_number 3941
_diffrn_reflns_theta_full 28.70
_diffrn_reflns_theta_max 28.70
_exptl_absorpt_coefficient_mu 0.088
_exptl_absorpt_correction_type none
_exptl_crystal_colour clear
_exptl_crystal_density_diffrn 1.217
_exptl_crystal_density_method 'not measured'
_exptl_crystal_description prism
_exptl_crystal_size_max 0.300
_exptl_crystal_size_mid 0.220
_exptl_crystal_size_min 0.200
_refine_diff_density_max 0.33
_refine_diff_density_min -0.29
_refine_ls_extinction_method none
_refine_ls_goodness_of_fit_ref 1.932
_refine_ls_hydrogen_treatment noref
_refine_ls_number_parameters 155
_refine_ls_number_reflns 1267
_refine_ls_R_factor_gt 0.0799
_refine_ls_shift/su_max 1.2277
_refine_ls_structure_factor_coef F
_refine_ls_weighting_details 'w = 1/[s^2^(Fo) + 0.00102|Fo|^2^]'
_refine_ls_weighting_scheme calc
_refine_ls_wR_factor_ref 0.0980
_reflns_number_gt 1267
_reflns_number_total 2890
_reflns_threshold_expression F^2^>3.0s(F^2^)
_cod_data_source_file jo0266285si20030206_113336.cif
_cod_data_source_block oct
_cod_original_sg_symbol_H-M 'P -1         '
_cod_original_formula_sum 'C12 H16 N2 O3 '
_cod_database_code 4022319

loop_
_symmetry_equiv_pos_as_xyz
x,y,z
-x,-y,-z

loop_
_atom_site_label
_atom_site_type_symbol
_atom_site_fract_x
_atom_site_fract_y
_atom_site_fract_z
_atom_site_U_iso_or_equiv
_atom_site_adp_type
_atom_site_occupancy
_atom_site_calc_flag
O(1) O -0.0188(4) 0.3771(3) 0.1116(4) 0.062(1) Uani 1.00 d
O(2) O 0.5540(4) 0.7026(4) 0.2111(4) 0.077(1) Uani 1.00 d
O(3) O 0.4339(4) 0.1226(3) 0.3585(4) 0.065(1) Uani 1.00 d
N(1) N 0.2283(5) 0.2465(4) 0.1962(4) 0.054(1) Uani 1.00 d
N(2) N 0.9099(6) 0.2643(5) 0.4279(6) 0.079(2) Uani 1.00 d
C(1) C 0.1562(6) 0.3668(5) 0.2027(5) 0.048(1) Uani 1.00 d
C(2) C 0.2200(6) 0.4988(5) 0.3021(5) 0.056(1) Uani 1.00 d
C(3) C 0.3843(6) 0.5851(5) 0.3395(6) 0.058(1) Uani 1.00 d
C(4) C 0.5569(6) 0.5827(5) 0.2864(5) 0.056(1) Uani 1.00 d
C(5) C 0.5643(6) 0.4430(5) 0.1982(5) 0.057(1) Uani 1.00 d
C(6) C 0.5729(6) 0.3155(4) 0.2788(5) 0.051(1) Uani 1.00 d
C(7) C 0.4117(6) 0.2331(4) 0.2808(5) 0.049(1) Uani 1.00 d
C(8) C -0.1099(7) 0.2524(6) 0.0070(7) 0.082(2) Uani 1.00 d
C(9) C 0.725(1) 0.7872(8) 0.2328(9) 0.130(3) Uani 1.00 d
C(10) C 0.6959(9) 0.9090(6) 0.1489(8) 0.095(2) Uani 1.00 d
C(11) C 0.7578(7) 0.2830(5) 0.3614(6) 0.057(1) Uani 1.00 d
C(12) C 0.2627(8) 0.0326(6) 0.3573(8) 0.081(2) Uani 1.00 d
H(1) H 0.1384 0.5303 0.3355 0.0921 Uiso 1.00 calc
H(2) H 0.3959 0.6809 0.4081 0.0675 Uiso 1.00 calc
H(3) H 0.6710 0.5967 0.3681 0.0683 Uiso 1.00 calc
H(4) H 0.4635 0.4315 0.1176 0.0544 Uiso 1.00 calc
H(5) H 0.6826 0.4561 0.1605 0.0682 Uiso 1.00 calc
H(6) H -0.2185 0.2786 -0.0617 0.0855 Uiso 1.00 calc
H(7) H -0.0415 0.2434 -0.0778 0.1266 Uiso 1.00 calc
H(8) H -0.1135 0.1571 0.0406 0.1556 Uiso 1.00 calc
H(9) H 0.7834 0.8068 0.3175 0.1469 Uiso 1.00 calc
H(10) H 0.7831 0.6903 0.2377 0.4752 Uiso 1.00 calc
H(11) H 0.8201 0.9738 0.1634 0.2395 Uiso 1.00 calc
H(12) H 0.6730 0.8619 0.0528 0.1397 Uiso 1.00 calc
H(13) H 0.6154 0.9806 0.1682 0.1914 Uiso 1.00 calc
H(14) H 0.1719 0.0982 0.3880 0.1140 Uiso 1.00 calc
H(15) H 0.2126 -0.0198 0.2548 0.1319 Uiso 1.00 calc
H(16) H 0.3166 -0.0265 0.4308 0.1149 Uiso 1.00 calc
O(1*) O 1.0188(4) 0.6229(3) 0.8884(4) 0.062(1) Uani 1.00 d
O(2*) O 0.4460(4) 0.2974(4) 0.7889(4) 0.077(1) Uani 1.00 d
O(3*) O 0.5661(4) 0.8774(3) 0.6415(4) 0.065(1) Uani 1.00 d
N(1*) N 0.7717(5) 0.7535(4) 0.8038(4) 0.054(1) Uani 1.00 d
N(2*) N 0.0901(6) 0.7357(5) 0.5721(6) 0.079(2) Uani 1.00 d
C(1*) C 0.8438(6) 0.6332(5) 0.7973(5) 0.048(1) Uani 1.00 d
C(2*) C 0.7800(6) 0.5012(5) 0.6979(5) 0.056(1) Uani 1.00 d
C(3*) C 0.6157(6) 0.4149(5) 0.6605(6) 0.058(1) Uani 1.00 d
C(4*) C 0.4431(6) 0.4173(5) 0.7136(5) 0.056(1) Uani 1.00 d
C(5*) C 0.4357(6) 0.5570(5) 0.8018(5) 0.057(1) Uani 1.00 d
C(6*) C 0.4271(6) 0.6845(4) 0.7212(5) 0.051(1) Uani 1.00 d
C(7*) C 0.5883(6) 0.7669(4) 0.7192(5) 0.049(1) Uani 1.00 d
C(8*) C 1.1099(7) 0.7476(6) 0.9930(7) 0.082(2) Uani 1.00 d
C(9*) C 0.275(1) 0.2128(8) 0.7672(9) 0.130(3) Uani 1.00 d
C(10*) C 0.3041(9) 0.0910(6) 0.8511(8) 0.095(2) Uani 1.00 d
C(11*) C 0.2422(7) 0.7170(5) 0.6386(6) 0.057(1) Uani 1.00 d
C(12*) C 0.7373(8) 0.9674(6) 0.6427(8) 0.081(2) Uani 1.00 d
H(1*) H 0.8616 0.4697 0.6645 0.0921 Uiso 1.00 calc
H(2*) H 0.6041 0.3191 0.5919 0.0675 Uiso 1.00 calc
H(3*) H 0.3290 0.4033 0.6319 0.0683 Uiso 1.00 calc
H(4*) H 0.5365 0.5685 0.8824 0.0544 Uiso 1.00 calc
H(5*) H 0.3174 0.5439 0.8395 0.0682 Uiso 1.00 calc
H(6*) H 1.2185 0.7214 1.0617 0.0855 Uiso 1.00 calc
H(7*) H 1.0415 0.7566 1.0778 0.1266 Uiso 1.00 calc
H(8*) H 1.1135 0.8429 0.9594 0.1556 Uiso 1.00 calc
H(9*) H 0.2166 0.1932 0.6825 0.1469 Uiso 1.00 calc
H(10*) H 0.2169 0.3097 0.7623 0.4752 Uiso 1.00 calc
H(11*) H 0.1799 0.0262 0.8366 0.2395 Uiso 1.00 calc
H(12*) H 0.3270 0.1381 0.9472 0.1397 Uiso 1.00 calc
H(13*) H 0.3846 0.0194 0.8318 0.1914 Uiso 1.00 calc
H(14*) H 0.8281 0.9018 0.6120 0.1140 Uiso 1.00 calc
H(15*) H 0.7874 1.0198 0.7452 0.1319 Uiso 1.00 calc
H(16*) H 0.6834 1.0265 0.5692 0.1149 Uiso 1.00 calc

loop_
_atom_site_aniso_label
_atom_site_aniso_U_11
_atom_site_aniso_U_22
_atom_site_aniso_U_33
_atom_site_aniso_U_12
_atom_site_aniso_U_13
_atom_site_aniso_U_23
O(1) 0.031(2) 0.087(2) 0.068(2) 0.019(1) 0.008(2) 0.018(2)
O(2) 0.043(2) 0.084(2) 0.094(3) 0.000(2) 0.002(2) 0.036(2)
O(3) 0.042(2) 0.069(2) 0.085(3) 0.015(1) 0.013(2) 0.027(2)
N(1) 0.034(2) 0.070(2) 0.055(3) 0.013(2) 0.007(2) 0.008(2)
N(2) 0.037(2) 0.110(3) 0.087(4) 0.029(2) 0.008(2) 0.017(3)
C(1) 0.032(2) 0.066(3) 0.051(3) 0.013(2) 0.014(2) 0.015(2)
C(2) 0.041(3) 0.072(3) 0.062(3) 0.024(2) 0.020(2) 0.012(2)
C(3) 0.050(3) 0.064(3) 0.062(3) 0.016(2) 0.016(2) 0.010(2)
C(4) 0.038(2) 0.067(3) 0.058(3) 0.010(2) 0.005(2) 0.014(2)
C(5) 0.034(2) 0.084(3) 0.056(3) 0.018(2) 0.013(2) 0.020(2)
C(6) 0.036(2) 0.065(3) 0.053(3) 0.016(2) 0.012(2) 0.007(2)
C(7) 0.042(2) 0.052(2) 0.055(3) 0.013(2) 0.016(2) 0.004(2)
C(8) 0.053(3) 0.103(4) 0.073(4) 0.013(3) -0.008(3) 0.009(3)
C(9) 0.086(5) 0.147(6) 0.125(7) -0.042(4) -0.020(4) 0.074(5)
C(10) 0.100(5) 0.072(4) 0.121(6) -0.003(3) 0.047(4) 0.018(4)
C(11) 0.042(3) 0.067(3) 0.063(3) 0.014(2) 0.019(2) 0.007(2)
C(12) 0.063(3) 0.077(3) 0.105(5) 0.010(3) 0.023(3) 0.032(3)
O(1*) 0.043(2) 0.084(2) 0.094(2) 0.000(1) 0.002(2) 0.036(2)
O(2*) 0.043(2) 0.084(2) 0.094(3) 0.000(2) 0.002(2) 0.036(2)
O(3*) 0.043(2) 0.084(2) 0.094(3) 0.000(1) 0.002(2) 0.036(2)
N(1*) 0.043(2) 0.084(2) 0.094(3) 0.000(2) 0.002(2) 0.036(2)
N(2*) 0.043(2) 0.084(3) 0.094(4) 0.000(2) 0.002(2) 0.036(3)
C(1*) 0.043(2) 0.084(3) 0.094(3) 0.000(2) 0.002(2) 0.036(2)
C(2*) 0.043(3) 0.084(3) 0.094(3) 0.000(2) 0.002(2) 0.036(2)
C(3*) 0.043(3) 0.084(3) 0.094(3) 0.000(2) 0.002(2) 0.036(2)
C(4*) 0.043(2) 0.084(3) 0.094(3) 0.000(2) 0.002(2) 0.036(2)
C(5*) 0.043(2) 0.084(3) 0.094(3) 0.000(2) 0.002(2) 0.036(2)
C(6*) 0.043(2) 0.084(3) 0.094(3) 0.000(2) 0.002(2) 0.036(2)
C(7*) 0.043(2) 0.084(2) 0.094(3) 0.000(2) 0.002(2) 0.036(2)
C(8*) 0.043(3) 0.084(4) 0.094(4) 0.000(3) 0.002(3) 0.036(3)
C(9*) 0.043(5) 0.084(6) 0.094(7) 0.000(4) 0.002(4) 0.036(5)
C(10*) 0.043(5) 0.084(4) 0.094(6) 0.000(3) 0.002(4) 0.036(4)
C(11*) 0.043(3) 0.084(3) 0.094(3) 0.000(2) 0.002(2) 0.036(2)
C(12*) 0.043(3) 0.084(3) 0.094(5) 0.000(3) 0.002(3) 0.036(3)

loop_
_atom_type_symbol
_atom_type_description
_atom_type_scat_dispersion_real
_atom_type_scat_dispersion_imag
_atom_type_scat_source
C C 0.003 0.002
;International Tables for Crystallography
(1992, Vol. C, Tables 4.2.6.8 and 6.1.1.1)
;
H H 0.000 0.000
;International Tables for Crystallography
(1992, Vol. C, Table 6.1.1.2)
;
N N 0.006 0.003
;International Tables for Crystallography
(1992, Vol. C, Tables 4.2.6.8 and 6.1.1.1)
;
O O 0.011 0.006
;International Tables for Crystallography
(1992, Vol. C, Tables 4.2.6.8 and 6.1.1.1)
;

loop_
_geom_angle_atom_site_label_1
_geom_angle_atom_site_label_2
_geom_angle_atom_site_label_3
_geom_angle
_geom_angle_publ_flag
C(1) O(1) C(8) 117.5(4) yes
C(4) O(2) C(9) 117.8(5) yes
C(7) O(3) C(12) 118.1(4) yes
C(1) N(1) C(7) 120.8(4) yes
O(1) C(1) N(1) 118.6(4) yes
O(1) C(1) C(2) 109.5(3) yes
N(1) C(1) C(2) 131.7(4) yes
C(1) C(2) C(3) 130.2(4) yes
C(2) C(3) C(4) 131.2(4) yes
O(2) C(4) C(3) 105.7(4) yes
O(2) C(4) C(5) 111.8(4) yes
C(3) C(4) C(5) 115.1(3) yes
C(4) C(5) C(6) 112.2(4) yes
C(5) C(6) C(7) 122.5(4) yes
C(5) C(6) C(11) 118.5(4) yes
C(7) C(6) C(11) 119.0(4) yes
O(3) C(7) N(1) 117.7(3) yes
O(3) C(7) C(6) 118.2(4) yes
N(1) C(7) C(6) 123.8(4) yes
O(2) C(9) C(10) 110.7(6) yes
N(2) C(11) C(6) 176.4(5) yes

loop_
_geom_bond_atom_site_label_1
_geom_bond_atom_site_label_2
_geom_bond_distance
_geom_bond_publ_flag
O(1) C(1) 1.349(5) yes
O(1) C(8) 1.453(7) yes
O(2) C(4) 1.407(6) yes
O(2) C(9) 1.375(6) yes
O(3) C(7) 1.344(6) yes
O(3) C(12) 1.448(6) yes
N(1) C(1) 1.281(6) yes
N(1) C(7) 1.380(6) yes
N(2) C(11) 1.151(6) yes
C(1) C(2) 1.453(6) yes
C(2) C(3) 1.324(6) yes
C(3) C(4) 1.511(6) yes
C(4) C(5) 1.513(7) yes
C(5) C(6) 1.498(7) yes
C(6) C(7) 1.363(5) yes
C(6) C(11) 1.433(7) yes
C(9) C(10) 1.47(1) yes

loop_
_geom_contact_atom_site_label_1
_geom_contact_atom_site_label_2
_geom_contact_distance
_geom_contact_site_symmetry_2
O(1) O(1) 3.407(7) 2_565
O(1) C(5) 3.495(5) 1_455
O(1) C(11) 3.514(6) 1_455
O(2) C(8) 3.415(7) 2_565
O(3) C(12) 3.560(8) 2_656
N(2) C(1) 3.440(6) 1_655
C(3) C(11) 3.589(7) 2_666

loop_
_geom_torsion_atom_site_label_1
_geom_torsion_atom_site_label_2
_geom_torsion_atom_site_label_3
_geom_torsion_atom_site_label_4
_geom_torsion
_geom_torsion_publ_flag
O(1) C(1) N(1) C(7) 175.9(4) yes
O(1) C(1) C(2) C(3) -128.8(5) yes
O(2) C(4) C(3) C(2) 109.4(6) yes
O(2) C(4) C(5) C(6) 178.4(3) yes
O(3) C(7) N(1) C(1) 127.8(4) yes
O(3) C(7) C(6) C(5) -178.7(4) yes
O(3) C(7) C(6) C(11) -1.4(6) yes
N(1) C(1) O(1) C(8) -3.0(6) yes
N(1) C(1) C(2) C(3) 57.5(8) yes
N(1) C(7) O(3) C(12) -5.1(6) yes
N(1) C(7) C(6) C(5) 8.5(7) yes
N(1) C(7) C(6) C(11) -174.1(4) yes
N(2) C(11) C(6) C(5) 22(8) yes
N(2) C(11) C(6) C(7) -154(8) yes
C(1) N(1) C(7) C(6) -59.5(6) yes
C(1) C(2) C(3) C(4) 4.3(10) yes
C(2) C(1) O(1) C(8) -177.7(4) yes
C(2) C(1) N(1) C(7) -10.8(7) yes
C(2) C(3) C(4) C(5) -14.5(8) yes
C(3) C(4) O(2) C(9) 136.0(6) yes
C(3) C(4) C(5) C(6) -61.0(5) yes
C(4) O(2) C(9) C(10) -178.7(6) yes
C(4) C(5) C(6) C(7) 90.2(5) yes
C(4) C(5) C(6) C(11) -87.2(5) yes
C(5) C(4) O(2) C(9) -98.1(6) yes
C(6) C(7) O(3) C(12) -178.3(4) yes
C(6) C(7) O(3) C(12) -178.3(4) yes

loop_
_cod_related_entry_id
_cod_related_entry_database
_cod_related_entry_code
1 ChemSpider 9293162
